data_1527757
loop_
_publ_author_name
'Marchand, R.'
'l'Haridon, P.'
'Laurent, Y.'

_publ_section_title
;
 Structure cristalline de Eu2(II) Si O4 beta
;
_journal_name_full 'Journal of Solid State Chemistry'
_journal_page_first 71
_journal_page_last 76
_journal_volume 24
_journal_year 1978
_chemical_formula_sum 'Eu2 O4 Si'
_chemical_name_systematic 'Eu2 (Si O4)'
_space_group_IT_number 62
_symmetry_space_group_name_Hall '-P 2ac 2n'
_symmetry_space_group_name_H-M 'P n m a'
_cell_angle_alpha 90
_cell_angle_beta 90
_cell_angle_gamma 90
_cell_formula_units_Z 4
_cell_length_a 7.137
_cell_length_b 5.665
_cell_length_c 9.767
_cell_volume 394.891
_citation_journal_id_ASTM JSSCBI
_cod_data_source_file Marchand_JSSCBI_1978_1242.cif
_cod_data_source_block Eu2O4Si1
_cod_original_cell_volume 394.8906
_cod_original_formula_sum 'Eu2 O4 Si1'
_cod_database_code 1527757

loop_
_symmetry_equiv_pos_as_xyz
x,y,z
-x+1/2,-y,z+1/2
x+1/2,-y+1/2,-z+1/2
-x,y+1/2,-z
-x,-y,-z
x-1/2,y,-z-1/2
-x-1/2,y-1/2,z-1/2
x,-y-1/2,z

loop_
_atom_site_label
_atom_site_type_symbol
_atom_site_fract_x
_atom_site_fract_y
_atom_site_fract_z
_atom_site_occupancy
_atom_site_U_iso_or_equiv
Eu2 Eu+2 0.0008 0.25 -0.3023 1 0.0
O2 O-2 0.315 0.25 -0.433 1 0.0
Eu1 Eu+2 0.6593 0.25 0.4203 1 0.0
O3 O-2 0.295 0.017 0.338 1 0.0
Si1 Si+4 0.2211 0.25 0.4175 1 0.0
O1 O-2 -0.001 0.25 0.43 1 0.0
